data_4515751
loop_
_publ_author_name
'Tinnermann, Hendrik'
'Nicholls, Leo D. M.'
'Johannsen, Tim'
'Wille, Christian'
'Golz, Christopher'
'Goddard, Richard'
'Alcarazo, Manuel'

_publ_section_title
;
 N-Arylpyridiniophosphines: Synthesis, Structure, and Applications in
 Au(I) Catalysis
;
_journal_issue 11
_journal_name_full 'ACS Catalysis'
_journal_page_first 10457
_journal_paper_doi 10.1021/acscatal.8b03271
_journal_volume 8
_journal_year 2018
_chemical_compound_source dichloromethane
_chemical_formula_moiety 'C26 H25 Au Cl N P, F6 Sb'
_chemical_formula_sum 'C26 H25 Au Cl F6 N P Sb'
_chemical_formula_weight 850.60
_chemical_name_systematic
;
 1-(2,4,6-trimethyl-phenyl)-2-diphenylphosphinylchlorogold(i)-pyridinium 
 hexafluoroantimonate  
;
_space_group_crystal_system triclinic
_space_group_IT_number 2
_space_group_name_Hall '-P 1'
_space_group_name_H-M_alt 'P -1'
_atom_sites_solution_hydrogens geom
_atom_sites_solution_primary dual
_atom_sites_solution_secondary difmap
_audit_block_code TIH-TB-302_8745Akappa_100_K
_audit_creation_date 2018-08-14
_audit_creation_method SHELXL-2018/1
_cell_angle_alpha 107.808(3)
_cell_angle_beta 92.182(4)
_cell_angle_gamma 112.364(3)
_cell_formula_units_Z 2
_cell_length_a 10.0040(4)
_cell_length_b 10.1489(4)
_cell_length_c 15.7193(9)
_cell_measurement_reflns_used 72833
_cell_measurement_temperature 100(2)
_cell_measurement_theta_max 35.9999
_cell_measurement_theta_min 2.6196
_cell_volume 1383.43(12)
_computing_cell_refinement 'REVALCCD V. 1.6, 2008'
_computing_data_collection 'DATCOL (Bruker AXS, 2006)'
_computing_data_reduction 'REVALCCD V. 1.6, 2008'
_computing_molecular_graphics 'DIAMOND (Crystal Impact GbR, 1997-2013)'
_computing_structure_refinement 'SHELXL (Sheldrick, 2015)'
_computing_structure_solution 'SHELXT (Sheldrick, 2015)'
_diffrn_ambient_temperature 100(2)
_diffrn_detector_area_resol_mean 18.02
_diffrn_measured_fraction_theta_full 0.984
_diffrn_measured_fraction_theta_max 0.992
_diffrn_measurement_device_type 'Bruker AXS Enraf-Nonius KappaCCD'
_diffrn_measurement_method 'CCD \f- and \w-scans'
_diffrn_radiation_monochromator 'Incoatec Helios focusing multilayer optics'
_diffrn_radiation_type MoK\a
_diffrn_radiation_wavelength 0.71073
_diffrn_reflns_av_R_equivalents 0.0246
_diffrn_reflns_av_unetI/netI 0.0167
_diffrn_reflns_Laue_measured_fraction_full 0.984
_diffrn_reflns_Laue_measured_fraction_max 0.992
_diffrn_reflns_limit_h_max 16
_diffrn_reflns_limit_h_min -16
_diffrn_reflns_limit_k_max 16
_diffrn_reflns_limit_k_min -16
_diffrn_reflns_limit_l_max 25
_diffrn_reflns_limit_l_min -25
_diffrn_reflns_number 69067
_diffrn_reflns_point_group_measured_fraction_full 0.984
_diffrn_reflns_point_group_measured_fraction_max 0.992
_diffrn_reflns_theta_full 25.242
_diffrn_reflns_theta_max 36.026
_diffrn_reflns_theta_min 2.765
_diffrn_source '0.2 x 2mm^2^ focus rotating anode'
_exptl_absorpt_coefficient_mu 6.484
_exptl_absorpt_correction_T_max 0.69118
_exptl_absorpt_correction_T_min 0.49174
_exptl_absorpt_correction_type gaussian
_exptl_absorpt_process_details 'SADABS (Bruker AXS, 2012)'
_exptl_crystal_colour colourless
_exptl_crystal_density_diffrn 2.042
_exptl_crystal_description prism
_exptl_crystal_F_000 808
_exptl_crystal_size_max 0.13
_exptl_crystal_size_mid 0.10
_exptl_crystal_size_min 0.06
_refine_diff_density_max 0.888
_refine_diff_density_min -1.350
_refine_diff_density_rms 0.187
_refine_ls_extinction_method none
_refine_ls_goodness_of_fit_ref 1.091
_refine_ls_hydrogen_treatment constr
_refine_ls_matrix_type full
_refine_ls_number_parameters 337
_refine_ls_number_reflns 13039
_refine_ls_number_restraints 0
_refine_ls_restrained_S_all 1.091
_refine_ls_R_factor_all 0.0154
_refine_ls_R_factor_gt 0.0143
_refine_ls_shift/su_max 0.002
_refine_ls_shift/su_mean 0.000
_refine_ls_structure_factor_coef Fsqd
_refine_ls_weighting_details 'w=1/[\s^2^(Fo^2^)+(0.0152P)^2^+0.5523P] where P=(Fo^2^+2Fc^2^)/3'
_refine_ls_weighting_scheme calc
_refine_ls_wR_factor_gt 0.0359
_refine_ls_wR_factor_ref 0.0365
_reflns_Friedel_coverage 0.000
_reflns_number_gt 12743
_reflns_number_total 13039
_reflns_threshold_expression 'I > 2\s(I)'
_cod_data_source_file cs8b03271_si_007.cif
_cod_data_source_block 12
_cod_original_cell_volume 1383.44(12)
_cod_database_code 4515751
_shelx_shelxl_version_number 2018/1
_shelx_space_group_comment
;
The symmetry employed for this shelxl refinement is uniquely defined
by the following loop, which should always be used as a source of
symmetry information in preference to the above space-group names.
They are only intended as comments.
;
_shelx_estimated_absorpt_t_min 0.486
_shelx_estimated_absorpt_t_max 0.697

loop_
_space_group_symop_operation_xyz
'x, y, z'
'-x, -y, -z'

loop_
_atom_site_label
_atom_site_type_symbol
_atom_site_fract_x
_atom_site_fract_y
_atom_site_fract_z
_atom_site_U_iso_or_equiv
_atom_site_adp_type
_atom_site_occupancy
_atom_site_site_symmetry_order
_atom_site_calc_flag
_atom_site_refinement_flags_posn
_atom_site_refinement_flags_adp
C1 C 0.59190(11) 0.43496(11) 0.26603(7) 0.01496(15) Uani 1 1 d . .
C2 C 0.71937(12) 0.43017(12) 0.30033(7) 0.01750(17) Uani 1 1 d . .
H2 H 0.741585 0.345865 0.271410 0.021 Uiso 1 1 calc R U
C3 C 0.81521(13) 0.54749(13) 0.37667(8) 0.02038(19) Uani 1 1 d . .
H3 H 0.900538 0.541763 0.400799 0.024 Uiso 1 1 calc R U
C4 C 0.78463(14) 0.67276(13) 0.41705(8) 0.0224(2) Uani 1 1 d . .
H4 H 0.850609 0.755792 0.467481 0.027 Uiso 1 1 calc R U
C5 C 0.65661(14) 0.67420(13) 0.38250(8) 0.02119(19) Uani 1 1 d . .
H5 H 0.633794 0.758545 0.410153 0.025 Uiso 1 1 calc R U
C6 C 0.42791(12) 0.56793(12) 0.28115(7) 0.01662(16) Uani 1 1 d . .
C7 C 0.30433(13) 0.50302(13) 0.31741(8) 0.01939(18) Uani 1 1 d . .
C8 C 0.17579(14) 0.51129(15) 0.28685(9) 0.0240(2) Uani 1 1 d . .
H8 H 0.088293 0.464874 0.307981 0.029 Uiso 1 1 calc R U
C9 C 0.17265(14) 0.58596(15) 0.22609(9) 0.0243(2) Uani 1 1 d . .
C10 C 0.30149(15) 0.65564(14) 0.19573(8) 0.0223(2) Uani 1 1 d . .
H10 H 0.300302 0.710010 0.156300 0.027 Uiso 1 1 calc R U
C11 C 0.43198(13) 0.64724(12) 0.22199(8) 0.01858(17) Uani 1 1 d . .
C12 C 0.30897(16) 0.43519(16) 0.38985(9) 0.0249(2) Uani 1 1 d . .
H12A H 0.369123 0.376967 0.376157 0.037 Uiso 1 1 calc R U
H12B H 0.209068 0.367807 0.391556 0.037 Uiso 1 1 calc R U
H12C H 0.351724 0.516716 0.448927 0.037 Uiso 1 1 calc R U
C13 C 0.03254(18) 0.5926(2) 0.19405(14) 0.0392(4) Uani 1 1 d . .
H13A H 0.008818 0.661215 0.243836 0.059 Uiso 1 1 calc R U
H13B H -0.047366 0.490688 0.174343 0.059 Uiso 1 1 calc R U
H13C H 0.044844 0.630135 0.143105 0.059 Uiso 1 1 calc R U
C14 C 0.56890(15) 0.71804(15) 0.18628(9) 0.0250(2) Uani 1 1 d . .
H14A H 0.638561 0.809744 0.234445 0.038 Uiso 1 1 calc R U
H14B H 0.543726 0.744974 0.134969 0.038 Uiso 1 1 calc R U
H14C H 0.613585 0.645515 0.166157 0.038 Uiso 1 1 calc R U
C15 C 0.58524(11) 0.19923(12) 0.11149(7) 0.01542(16) Uani 1 1 d . .
C16 C 0.67179(13) 0.27850(14) 0.06000(8) 0.02010(18) Uani 1 1 d . .
H16 H 0.656862 0.360627 0.050976 0.024 Uiso 1 1 calc R U
C17 C 0.77931(14) 0.23657(15) 0.02228(9) 0.0235(2) Uani 1 1 d . .
H17 H 0.838223 0.290351 -0.012334 0.028 Uiso 1 1 calc R U
C18 C 0.80069(14) 0.11563(15) 0.03522(9) 0.0236(2) Uani 1 1 d . .
H18 H 0.875410 0.088300 0.010333 0.028 Uiso 1 1 calc R U
C19 C 0.71294(14) 0.03486(14) 0.08447(9) 0.0226(2) Uani 1 1 d . .
H19 H 0.727016 -0.048376 0.092378 0.027 Uiso 1 1 calc R U
C20 C 0.60423(13) 0.07564(12) 0.12232(8) 0.01839(17) Uani 1 1 d . .
H20 H 0.543508 0.019560 0.155272 0.022 Uiso 1 1 calc R U
C21 C 0.34409(12) 0.15157(12) 0.22058(7) 0.01607(16) Uani 1 1 d . .
C22 C 0.40282(13) 0.11434(13) 0.28770(8) 0.01862(17) Uani 1 1 d . .
H22 H 0.505974 0.146498 0.301783 0.022 Uiso 1 1 calc R U
C23 C 0.31018(14) 0.03041(14) 0.33364(9) 0.0227(2) Uani 1 1 d . .
H23 H 0.349771 0.003553 0.378315 0.027 Uiso 1 1 calc R U
C24 C 0.15914(15) -0.01424(16) 0.31403(10) 0.0260(2) Uani 1 1 d . .
H24 H 0.096201 -0.069229 0.346624 0.031 Uiso 1 1 calc R U
C25 C 0.10000(14) 0.02108(17) 0.24715(10) 0.0277(2) Uani 1 1 d . .
H25 H -0.003210 -0.011031 0.233538 0.033 Uiso 1 1 calc R U
C26 C 0.19196(13) 0.10364(14) 0.19998(9) 0.02140(19) Uani 1 1 d . .
H26 H 0.151515 0.127322 0.153970 0.026 Uiso 1 1 calc R U
Au1 Au 0.33100(2) 0.32556(2) 0.07212(2) 0.01560(1) Uani 1 1 d . .
Cl1 Cl 0.17921(3) 0.34545(4) -0.03085(2) 0.02460(5) Uani 1 1 d . .
F1 F 0.89807(11) 0.03099(12) 0.41536(7) 0.0354(2) Uani 1 1 d . .
F2 F 0.62481(10) -0.01471(10) 0.43348(8) 0.0341(2) Uani 1 1 d . .
F3 F 0.74136(12) 0.09854(12) 0.30808(6) 0.0344(2) Uani 1 1 d . .
F4 F 0.84910(11) 0.21164(11) 0.55956(6) 0.03169(18) Uani 1 1 d . .
F5 F 0.96008(11) 0.31931(11) 0.43326(7) 0.0352(2) Uani 1 1 d . .
F6 F 0.68454(11) 0.27147(10) 0.45166(6) 0.03095(18) Uani 1 1 d . .
N1 N 0.56279(11) 0.55734(10) 0.30976(6) 0.01653(15) Uani 1 1 d . .
P1 P 0.46084(3) 0.27510(3) 0.16636(2) 0.01390(4) Uani 1 1 d . .
Sb1 Sb 0.79256(2) 0.15252(2) 0.43397(2) 0.01763(2) Uani 1 1 d . .

loop_
_atom_site_aniso_label
_atom_site_aniso_U_11
_atom_site_aniso_U_22
_atom_site_aniso_U_33
_atom_site_aniso_U_23
_atom_site_aniso_U_13
_atom_site_aniso_U_12
C1 0.0168(4) 0.0137(4) 0.0136(4) 0.0043(3) 0.0013(3) 0.0060(3)
C2 0.0179(4) 0.0158(4) 0.0172(4) 0.0039(3) -0.0002(3) 0.0070(3)
C3 0.0199(4) 0.0183(4) 0.0195(4) 0.0044(4) -0.0021(4) 0.0065(4)
C4 0.0248(5) 0.0168(4) 0.0198(5) 0.0017(4) -0.0033(4) 0.0070(4)
C5 0.0252(5) 0.0157(4) 0.0190(4) 0.0011(3) -0.0012(4) 0.0088(4)
C6 0.0194(4) 0.0159(4) 0.0160(4) 0.0046(3) 0.0024(3) 0.0095(3)
C7 0.0233(5) 0.0189(4) 0.0181(4) 0.0062(4) 0.0063(4) 0.0108(4)
C8 0.0222(5) 0.0253(5) 0.0266(5) 0.0083(4) 0.0066(4) 0.0122(4)
C9 0.0233(5) 0.0251(5) 0.0251(5) 0.0055(4) -0.0001(4) 0.0135(4)
C10 0.0282(5) 0.0208(5) 0.0202(5) 0.0066(4) 0.0002(4) 0.0134(4)
C11 0.0237(5) 0.0157(4) 0.0176(4) 0.0054(3) 0.0028(4) 0.0097(4)
C12 0.0340(6) 0.0271(5) 0.0212(5) 0.0119(4) 0.0121(4) 0.0170(5)
C13 0.0273(6) 0.0422(8) 0.0511(10) 0.0158(7) -0.0021(6) 0.0186(6)
C14 0.0285(6) 0.0214(5) 0.0270(5) 0.0123(4) 0.0080(4) 0.0089(4)
C15 0.0171(4) 0.0154(4) 0.0130(4) 0.0039(3) 0.0021(3) 0.0067(3)
C16 0.0210(4) 0.0215(5) 0.0197(4) 0.0098(4) 0.0053(4) 0.0085(4)
C17 0.0217(5) 0.0281(5) 0.0209(5) 0.0099(4) 0.0080(4) 0.0090(4)
C18 0.0220(5) 0.0276(5) 0.0199(5) 0.0040(4) 0.0060(4) 0.0120(4)
C19 0.0274(5) 0.0207(5) 0.0217(5) 0.0048(4) 0.0062(4) 0.0139(4)
C20 0.0229(5) 0.0166(4) 0.0168(4) 0.0051(3) 0.0052(3) 0.0096(4)
C21 0.0170(4) 0.0159(4) 0.0151(4) 0.0053(3) 0.0028(3) 0.0067(3)
C22 0.0196(4) 0.0204(4) 0.0185(4) 0.0092(4) 0.0038(3) 0.0091(4)
C23 0.0266(5) 0.0236(5) 0.0235(5) 0.0134(4) 0.0078(4) 0.0116(4)
C24 0.0251(5) 0.0268(5) 0.0294(6) 0.0156(5) 0.0105(5) 0.0090(4)
C25 0.0191(5) 0.0334(6) 0.0328(6) 0.0178(5) 0.0068(4) 0.0078(4)
C26 0.0168(4) 0.0251(5) 0.0221(5) 0.0102(4) 0.0024(4) 0.0070(4)
Au1 0.01793(2) 0.01624(2) 0.01362(2) 0.00545(1) 0.00105(1) 0.00802(1)
Cl1 0.02440(12) 0.03338(14) 0.02229(12) 0.01428(11) 0.00128(9) 0.01506(11)
F1 0.0348(5) 0.0419(5) 0.0440(5) 0.0175(4) 0.0113(4) 0.0284(4)
F2 0.0254(4) 0.0196(3) 0.0518(6) 0.0093(4) 0.0088(4) 0.0056(3)
F3 0.0439(5) 0.0392(5) 0.0173(3) 0.0020(3) -0.0038(3) 0.0212(4)
F4 0.0397(5) 0.0354(4) 0.0192(3) 0.0115(3) -0.0001(3) 0.0135(4)
F5 0.0291(4) 0.0322(4) 0.0362(5) 0.0175(4) 0.0022(3) 0.0000(3)
F6 0.0387(5) 0.0250(4) 0.0318(4) 0.0040(3) -0.0002(3) 0.0212(3)
N1 0.0194(4) 0.0144(3) 0.0156(3) 0.0043(3) 0.0015(3) 0.0077(3)
P1 0.01547(10) 0.01359(10) 0.01247(10) 0.00422(8) 0.00117(8) 0.00617(8)
Sb1 0.01859(3) 0.01628(3) 0.01746(3) 0.00529(2) -0.00006(2) 0.00734(2)

loop_
_atom_type_symbol
_atom_type_description
_atom_type_scat_dispersion_real
_atom_type_scat_dispersion_imag
_atom_type_scat_source
C C 0.0033 0.0016 'International Tables Vol C Tables 4.2.6.8 and 6.1.1.4'
H H 0.0000 0.0000 'International Tables Vol C Tables 4.2.6.8 and 6.1.1.4'
Au Au -2.0133 8.8022 'International Tables Vol C Tables 4.2.6.8 and 6.1.1.4'
Cl Cl 0.1484 0.1585 'International Tables Vol C Tables 4.2.6.8 and 6.1.1.4'
F F 0.0171 0.0103 'International Tables Vol C Tables 4.2.6.8 and 6.1.1.4'
N N 0.0061 0.0033 'International Tables Vol C Tables 4.2.6.8 and 6.1.1.4'
P P 0.1023 0.0942 'International Tables Vol C Tables 4.2.6.8 and 6.1.1.4'
Sb Sb -0.5866 1.5461 'International Tables Vol C Tables 4.2.6.8 and 6.1.1.4'

loop_
_exptl_crystal_face_index_h
_exptl_crystal_face_index_k
_exptl_crystal_face_index_l
_exptl_crystal_face_perp_dist
-1.00 0.00 2.00 0.0300
1.00 0.00 -2.00 0.0300
1.00 0.00 1.00 0.0600
-1.00 0.00 -1.00 0.0500
0.00 1.00 0.00 0.0650
0.00 -1.00 0.00 0.0650
1.00 -1.00 1.00 0.0550
-1.00 1.00 -1.00 0.0550

loop_
_geom_angle_atom_site_label_1
_geom_angle_atom_site_label_2
_geom_angle_atom_site_label_3
_geom_angle
N1 C1 C2 117.99(9)
N1 C1 P1 121.12(8)
C2 C1 P1 120.83(8)
C1 C2 C3 120.89(10)
C4 C3 C2 119.35(11)
C5 C4 C3 118.69(11)
N1 C5 C4 121.13(10)
C11 C6 C7 124.12(10)
C11 C6 N1 117.97(10)
C7 C6 N1 117.87(10)
C6 C7 C8 116.55(11)
C6 C7 C12 122.62(11)
C8 C7 C12 120.74(11)
C9 C8 C7 121.67(12)
C8 C9 C10 119.24(11)
C8 C9 C13 120.53(14)
C10 C9 C13 120.22(13)
C11 C10 C9 121.50(11)
C10 C11 C6 116.78(11)
C10 C11 C14 121.07(11)
C6 C11 C14 122.13(11)
C20 C15 C16 119.97(10)
C20 C15 P1 123.91(8)
C16 C15 P1 116.01(8)
C17 C16 C15 119.89(11)
C16 C17 C18 120.01(11)
C19 C18 C17 120.19(11)
C18 C19 C20 120.25(11)
C15 C20 C19 119.65(11)
C26 C21 C22 119.75(10)
C26 C21 P1 118.43(9)
C22 C21 P1 121.59(8)
C23 C22 C21 120.03(11)
C22 C23 C24 119.87(12)
C25 C24 C23 120.44(12)
C24 C25 C26 120.05(12)
C25 C26 C21 119.83(11)
P1 Au1 Cl1 172.802(11)
C5 N1 C1 121.86(10)
C5 N1 C6 116.50(9)
C1 N1 C6 121.63(9)
C21 P1 C15 111.07(5)
C21 P1 C1 101.60(5)
C15 P1 C1 100.00(5)
C21 P1 Au1 111.89(4)
C15 P1 Au1 112.43(4)
C1 P1 Au1 118.86(3)
F4 Sb1 F6 90.91(4)
F4 Sb1 F1 89.52(5)
F6 Sb1 F1 179.15(5)
F4 Sb1 F2 91.34(5)
F6 Sb1 F2 90.00(4)
F1 Sb1 F2 89.26(4)
F4 Sb1 F3 178.16(5)
F6 Sb1 F3 89.14(4)
F1 Sb1 F3 90.45(5)
F2 Sb1 F3 90.51(5)
F4 Sb1 F5 89.20(4)
F6 Sb1 F5 90.04(5)
F1 Sb1 F5 90.69(5)
F2 Sb1 F5 179.46(5)
F3 Sb1 F5 88.96(5)

loop_
_geom_bond_atom_site_label_1
_geom_bond_atom_site_label_2
_geom_bond_distance
C1 N1 1.3669(14)
C1 C2 1.3893(15)
C1 P1 1.8644(10)
C2 C3 1.3953(16)
C3 C4 1.3893(17)
C4 C5 1.3790(18)
C5 N1 1.3553(15)
C6 C11 1.3965(16)
C6 C7 1.3967(16)
C6 N1 1.4587(14)
C7 C8 1.3968(18)
C7 C12 1.5074(18)
C8 C9 1.395(2)
C9 C10 1.3960(19)
C9 C13 1.504(2)
C10 C11 1.3953(17)
C11 C14 1.5046(18)
C15 C20 1.3956(15)
C15 C16 1.4049(15)
C15 P1 1.8139(11)
C16 C17 1.3900(17)
C17 C18 1.3939(19)
C18 C19 1.3907(19)
C19 C20 1.3961(16)
C21 C26 1.4002(16)
C21 C22 1.4023(16)
C21 P1 1.8104(11)
C22 C23 1.3901(16)
C23 C24 1.3934(19)
C24 C25 1.389(2)
C25 C26 1.3943(18)
Au1 P1 2.2289(3)
Au1 Cl1 2.2830(3)
F1 Sb1 1.8747(9)
F2 Sb1 1.8763(9)
F3 Sb1 1.8775(9)
F4 Sb1 1.8734(9)
F5 Sb1 1.8783(9)
F6 Sb1 1.8742(8)
